data_4118081
loop_
_publ_author_name
'Vilmal\'i L\'opez-Mej\'ias'
'Jeff W. Kampf'
'Adam J. Matzger'

_publ_section_title
;
 Nonamorphism in Flufenamic Acid and a New Record for a Polymorphic
 Compound with Solved Structures
;
_journal_name_full 'Journal of the American Chemical Society'
_journal_page_first 9872
_journal_page_last 9875
_journal_paper_doi 10.1021/ja302601f
_journal_volume 134
_journal_year 2012
_chemical_formula_moiety 'C14 H10 F3 N O2'
_chemical_formula_sum 'C14 H10 F3 N O2'
_chemical_formula_weight 281.23
_chemical_melting_point 397.09
_chemical_name_common 'flufenamic acid'
_chemical_name_systematic
;
 2-[[3-(trifluoromethyl)phenyl]amino]benzoic acid
;
_space_group_IT_number 2
_symmetry_cell_setting triclinic
_symmetry_space_group_name_Hall '-P 1'
_symmetry_space_group_name_H-M 'P -1'
_atom_sites_solution_hydrogens geom
_atom_sites_solution_primary direct
_atom_sites_solution_secondary difmap
_audit_creation_method SHELXL-97
_cell_angle_alpha 80.632(6)
_cell_angle_beta 81.041(6)
_cell_angle_gamma 73.532(5)
_cell_formula_units_Z 6
_cell_length_a 8.7589(2)
_cell_length_b 11.6629(3)
_cell_length_c 20.0229(14)
_cell_measurement_reflns_used 16515
_cell_measurement_temperature 273(2)
_cell_measurement_theta_max 68.10
_cell_measurement_theta_min 2.30
_cell_volume 1922.33(16)
_computing_cell_refinement 'CrystalClear-SM Expert 2.0 r5'
_computing_data_collection 'CrystalClear-SM Expert 2.0 r5 (Rigaku, 2010)'
_computing_data_reduction 'CrystalClear-SM Expert 2.0 r5'
_computing_molecular_graphics 'CrystalStructure 4.0'
_computing_publication_material 'CrystalStructure 4.0 (Rigaku, 2009)'
_computing_structure_refinement 'SHELXL-97 (Sheldrick, 2008)'
_computing_structure_solution 'SHELXS-97 (Sheldrick, 2008)'
_diffrn_ambient_temperature 273(2)
_diffrn_detector_area_resol_mean 14.629
_diffrn_measured_fraction_theta_full 0.964
_diffrn_measured_fraction_theta_max 0.964
_diffrn_measurement_device_type 'Rigaku Saturn70 CCD'
_diffrn_measurement_method \w
_diffrn_radiation_monochromator confocal
_diffrn_radiation_source 'rotating anode'
_diffrn_radiation_type CuK\a
_diffrn_radiation_wavelength 1.54178
_diffrn_reflns_av_R_equivalents 0.0962
_diffrn_reflns_av_sigmaI/netI 0.0787
_diffrn_reflns_limit_h_max 10
_diffrn_reflns_limit_h_min -10
_diffrn_reflns_limit_k_max 14
_diffrn_reflns_limit_k_min -13
_diffrn_reflns_limit_l_max 24
_diffrn_reflns_limit_l_min -24
_diffrn_reflns_number 31175
_diffrn_reflns_theta_full 68.22
_diffrn_reflns_theta_max 68.22
_diffrn_reflns_theta_min 3.98
_exptl_absorpt_coefficient_mu 1.105
_exptl_absorpt_correction_T_max 0.957
_exptl_absorpt_correction_T_min 0.628
_exptl_absorpt_correction_type multi-scan
_exptl_absorpt_process_details 'Jacobson, R. (1998) Private communication'
_exptl_crystal_colour colorless
_exptl_crystal_density_diffrn 1.458
_exptl_crystal_description prism
_exptl_crystal_F_000 864
_exptl_crystal_size_max 0.39
_exptl_crystal_size_mid 0.22
_exptl_crystal_size_min 0.04
_refine_diff_density_max 0.185
_refine_diff_density_min -0.234
_refine_diff_density_rms 0.040
_refine_ls_extinction_coef 0.0007(2)
_refine_ls_extinction_expression Fc^*^=kFc[1+0.001xFc^2^\l^3^/sin(2\q)]^-1/4^
_refine_ls_extinction_method SHELXL
_refine_ls_goodness_of_fit_ref 0.954
_refine_ls_hydrogen_treatment mixed
_refine_ls_matrix_type full
_refine_ls_number_parameters 639
_refine_ls_number_reflns 6770
_refine_ls_number_restraints 30
_refine_ls_restrained_S_all 0.965
_refine_ls_R_factor_all 0.0826
_refine_ls_R_factor_gt 0.0542
_refine_ls_shift/su_max 0.000
_refine_ls_shift/su_mean 0.000
_refine_ls_structure_factor_coef Fsqd
_refine_ls_weighting_details 'calc w=1/[\s^2^(Fo^2^)+(0.0610P)^2^+0.0000P] where P=(Fo^2^+2Fc^2^)/3'
_refine_ls_weighting_scheme calc
_refine_ls_wR_factor_gt 0.1324
_refine_ls_wR_factor_ref 0.1471
_reflns_number_gt 3562
_reflns_number_total 6770
_reflns_threshold_expression >2sigma(I)
_cod_data_source_file ja302601f_si_001_4.cif
_cod_data_source_block faf273_FORM_4
_cod_original_cell_volume 1922.33(15)
_cod_database_code 4118081

loop_
_symmetry_equiv_pos_as_xyz
'x, y, z'
'-x, -y, -z'

loop_
_atom_site_label
_atom_site_type_symbol
_atom_site_fract_x
_atom_site_fract_y
_atom_site_fract_z
_atom_site_U_iso_or_equiv
_atom_site_adp_type
_atom_site_occupancy
_atom_site_symmetry_multiplicity
_atom_site_calc_flag
_atom_site_refinement_flags
_atom_site_disorder_assembly
_atom_site_disorder_group
O1 O 0.0175(2) 0.04560(16) 0.10010(7) 0.0826(5) Uani 1 1 d . . .
O2 O -0.1705(3) 0.13703(18) 0.03184(8) 0.0909(6) Uani 1 1 d . . .
O3 O 0.5293(3) 0.42462(17) 0.07865(8) 0.0878(5) Uani 1 1 d . . .
O4 O 0.7099(3) 0.4828(2) 0.00000(9) 0.1055(7) Uani 1 1 d . . .
O5 O 0.0647(2) 0.20157(17) -0.04988(8) 0.0870(5) Uani 1 1 d . . .
O6 O 0.2598(3) 0.10618(18) 0.01420(9) 0.0921(6) Uani 1 1 d . . .
N1 N -0.0811(2) -0.04168(19) 0.22749(9) 0.0754(6) Uani 1 1 d . . .
H1A H -0.0001 -0.0439 0.1968 0.090 Uiso 1 1 calc R . .
N2 N 0.6215(3) 0.33367(18) 0.20339(9) 0.0740(6) Uani 1 1 d . . .
H2A H 0.5477 0.3511 0.1768 0.089 Uiso 1 1 calc R . .
N3 N 0.1381(2) 0.33058(18) -0.16581(9) 0.0746(6) Uani 1 1 d . . .
H3B H 0.0661 0.3158 -0.1337 0.090 Uiso 1 1 calc R . .
C1 C -0.1253(4) 0.0748(2) 0.09001(11) 0.0732(7) Uani 1 1 d . . .
C2 C -0.2547(3) 0.0449(2) 0.13886(11) 0.0681(6) Uani 1 1 d . . .
C3 C -0.4077(4) 0.0727(3) 0.11895(13) 0.0836(8) Uani 1 1 d . . .
H3A H -0.4260 0.1149 0.0761 0.100 Uiso 1 1 calc R . .
C4 C -0.5318(4) 0.0398(3) 0.16030(14) 0.0886(8) Uani 1 1 d . . .
H4A H -0.6332 0.0603 0.1460 0.106 Uiso 1 1 calc R . .
C5 C -0.5043(3) -0.0242(2) 0.22375(13) 0.0806(7) Uani 1 1 d . . .
H5A H -0.5865 -0.0503 0.2516 0.097 Uiso 1 1 calc R . .
C6 C -0.3570(3) -0.0493(2) 0.24560(12) 0.0729(7) Uani 1 1 d . . .
H6A H -0.3416 -0.0901 0.2890 0.088 Uiso 1 1 calc R . .
C7 C -0.2291(3) -0.0156(2) 0.20478(11) 0.0656(6) Uani 1 1 d . . .
C8 C -0.0488(3) -0.0651(2) 0.29589(11) 0.0660(6) Uani 1 1 d . . .
C9 C -0.1514(3) -0.0066(2) 0.34663(12) 0.0760(7) Uani 1 1 d . . .
H9A H -0.2463 0.0495 0.3361 0.091 Uiso 1 1 calc R . .
C10 C -0.1146(4) -0.0307(3) 0.41270(13) 0.0875(8) Uani 1 1 d . . .
H10A H -0.1861 0.0076 0.4468 0.105 Uiso 1 1 calc R . .
C11 C 0.0271(4) -0.1110(3) 0.42863(13) 0.0853(8) Uani 1 1 d . . .
H11A H 0.0515 -0.1276 0.4734 0.102 Uiso 1 1 calc R . .
C12 C 0.1327(3) -0.1667(2) 0.37772(12) 0.0730(7) Uani 1 1 d . A .
C13 C 0.0949(3) -0.1450(2) 0.31175(11) 0.0694(6) Uani 1 1 d . . .
H13A H 0.1660 -0.1841 0.2778 0.083 Uiso 1 1 calc R . .
C14 C 0.2888(4) -0.2515(3) 0.39476(16) 0.0943(9) Uani 1 1 d D . .
F1 F 0.4064(7) -0.2450(13) 0.3456(3) 0.147(4) Uani 0.508(12) 1 d PD A 1
F2 F 0.2906(10) -0.3652(5) 0.4053(10) 0.199(6) Uani 0.508(12) 1 d PD A 1
F3 F 0.3373(8) -0.2267(9) 0.4479(2) 0.124(3) Uani 0.508(12) 1 d PD A 1
F1A F 0.2727(11) -0.3317(8) 0.4444(4) 0.160(5) Uani 0.492(12) 1 d PD A 2
F2A F 0.3618(11) -0.3182(10) 0.3472(4) 0.133(3) Uani 0.492(12) 1 d PD A 2
F3A F 0.3944(13) -0.1990(6) 0.4005(13) 0.243(9) Uani 0.492(12) 1 d PD A 2
C15 C 0.6686(4) 0.4311(2) 0.06113(12) 0.0789(7) Uani 1 1 d . . .
C16 C 0.7982(3) 0.3836(2) 0.10391(12) 0.0722(7) Uani 1 1 d . . .
C17 C 0.9550(4) 0.3824(3) 0.07514(14) 0.0866(8) Uani 1 1 d . . .
H17A H 0.9723 0.4141 0.0298 0.104 Uiso 1 1 calc R . .
C18 C 1.0835(4) 0.3362(3) 0.11152(17) 0.0957(9) Uani 1 1 d . . .
H18A H 1.1860 0.3386 0.0917 0.115 Uiso 1 1 calc R . .
C19 C 1.0579(4) 0.2863(3) 0.17792(16) 0.0922(8) Uani 1 1 d . . .
H19A H 1.1448 0.2525 0.2027 0.111 Uiso 1 1 calc R . .
C20 C 0.9070(3) 0.2852(2) 0.20823(13) 0.0792(7) Uani 1 1 d . . .
H20A H 0.8933 0.2510 0.2533 0.095 Uiso 1 1 calc R . .
C21 C 0.7729(3) 0.3347(2) 0.17275(11) 0.0685(6) Uani 1 1 d . . .
C22 C 0.5736(3) 0.3074(2) 0.27312(11) 0.0664(6) Uani 1 1 d . . .
C23 C 0.6287(4) 0.3499(2) 0.32288(13) 0.0841(8) Uani 1 1 d . . .
H23A H 0.7029 0.3953 0.3108 0.101 Uiso 1 1 calc R . .
C24 C 0.5728(4) 0.3247(3) 0.39062(14) 0.1018(10) Uani 1 1 d . . .
H24A H 0.6120 0.3516 0.4240 0.122 Uiso 1 1 calc R . .
C25 C 0.4613(4) 0.2611(3) 0.40911(14) 0.1021(10) Uani 1 1 d . . .
H25A H 0.4252 0.2440 0.4549 0.123 Uiso 1 1 calc R . .
C26 C 0.4019(3) 0.2221(2) 0.35940(13) 0.0816(7) Uani 1 1 d . B .
C27 C 0.4596(3) 0.2440(2) 0.29194(11) 0.0701(6) Uani 1 1 d . . .
H27A H 0.4213 0.2157 0.2588 0.084 Uiso 1 1 calc R . .
C28 C 0.2774(5) 0.1550(4) 0.3792(2) 0.1105(11) Uani 1 1 d D . .
F4 F 0.3445(14) 0.0421(7) 0.4030(8) 0.168(4) Uani 0.67(2) 1 d PD B 1
F5 F 0.1697(14) 0.2021(13) 0.4273(4) 0.174(4) Uani 0.67(2) 1 d PD B 1
F6 F 0.2018(14) 0.1478(12) 0.3296(4) 0.147(4) Uani 0.67(2) 1 d PD B 1
F4A F 0.287(4) 0.080(3) 0.4330(10) 0.228(13) Uani 0.33(2) 1 d PD B 2
F5A F 0.130(2) 0.225(2) 0.394(2) 0.207(11) Uani 0.33(2) 1 d PD B 2
F6A F 0.251(3) 0.104(2) 0.3327(10) 0.167(10) Uani 0.33(2) 1 d PD B 2
C29 C 0.2080(4) 0.1786(2) -0.03998(12) 0.0790(7) Uani 1 1 d . . .
C30 C 0.3273(3) 0.2273(2) -0.08598(11) 0.0710(7) Uani 1 1 d . . .
C31 C 0.4830(4) 0.1986(3) -0.06841(14) 0.0918(8) Uani 1 1 d . . .
H31A H 0.5078 0.1490 -0.0281 0.110 Uiso 1 1 calc R . .
C32 C 0.6005(4) 0.2421(3) -0.10944(16) 0.1010(9) Uani 1 1 d . . .
H32A H 0.7046 0.2204 -0.0978 0.121 Uiso 1 1 calc R . .
C33 C 0.5618(4) 0.3180(3) -0.16783(14) 0.0906(8) Uani 1 1 d . . .
H33A H 0.6397 0.3502 -0.1949 0.109 Uiso 1 1 calc R . .
C34 C 0.4106(3) 0.3474(2) -0.18702(13) 0.0782(7) Uani 1 1 d . . .
H34A H 0.3882 0.3985 -0.2271 0.094 Uiso 1 1 calc R . .
C35 C 0.2894(3) 0.3021(2) -0.14753(11) 0.0665(6) Uani 1 1 d . . .
C36 C 0.0814(3) 0.3803(2) -0.22903(11) 0.0636(6) Uani 1 1 d . . .
C37 C -0.0793(3) 0.4411(2) -0.22802(13) 0.0781(7) Uani 1 1 d . . .
H37A H -0.1425 0.4524 -0.1865 0.094 Uiso 1 1 calc R . .
C38 C -0.1463(4) 0.4851(3) -0.28789(16) 0.0920(8) Uani 1 1 d . . .
H38A H -0.2550 0.5242 -0.2864 0.110 Uiso 1 1 calc R . .
C39 C -0.0554(4) 0.4722(3) -0.34947(15) 0.0875(8) Uani 1 1 d . . .
H39A H -0.1005 0.5040 -0.3898 0.105 Uiso 1 1 calc R . .
C40 C 0.1033(3) 0.4115(2) -0.35060(12) 0.0728(7) Uani 1 1 d . C .
C41 C 0.1717(3) 0.3648(2) -0.29100(12) 0.0697(6) Uani 1 1 d . . .
H41A H 0.2794 0.3226 -0.2928 0.084 Uiso 1 1 calc R . .
C42 C 0.2065(4) 0.3874(3) -0.41726(14) 0.0975(10) Uani 1 1 d D . .
F7 F 0.3321(4) 0.4316(4) -0.4251(3) 0.1024(16) Uani 0.618(9) 1 d PD C 1
F8 F 0.2753(5) 0.2697(3) -0.4191(2) 0.1112(19) Uani 0.618(9) 1 d PD C 1
F9 F 0.1338(9) 0.4318(9) -0.4702(3) 0.195(5) Uani 0.618(9) 1 d PD C 1
F7A F 0.3264(14) 0.2981(13) -0.4186(5) 0.393(17) Uani 0.382(9) 1 d PD C 2
F8A F 0.1244(13) 0.3766(10) -0.4623(5) 0.128(4) Uani 0.382(9) 1 d PD C 2
F9A F 0.239(3) 0.4885(13) -0.4428(6) 0.306(12) Uani 0.382(9) 1 d PD C 2
H2 H -0.078(5) 0.161(3) 0.0005(19) 0.145(13) Uiso 1 1 d . . .
H4 H 0.617(5) 0.518(4) -0.028(2) 0.180(17) Uiso 1 1 d . . .
H6 H 0.172(5) 0.080(4) 0.044(2) 0.162(16) Uiso 1 1 d . . .

loop_
_atom_site_aniso_label
_atom_site_aniso_U_11
_atom_site_aniso_U_22
_atom_site_aniso_U_33
_atom_site_aniso_U_23
_atom_site_aniso_U_13
_atom_site_aniso_U_12
O1 0.0852(13) 0.1019(13) 0.0517(9) -0.0001(8) -0.0126(9) -0.0132(11)
O2 0.1028(15) 0.1137(15) 0.0504(10) 0.0052(9) -0.0227(10) -0.0208(12)
O3 0.0965(14) 0.1045(14) 0.0583(10) 0.0082(9) -0.0088(10) -0.0304(12)
O4 0.1129(17) 0.1330(18) 0.0616(11) 0.0215(11) -0.0033(11) -0.0407(14)
O5 0.0881(14) 0.1130(15) 0.0528(9) 0.0004(9) -0.0112(9) -0.0197(11)
O6 0.0976(14) 0.1126(15) 0.0537(10) 0.0059(9) -0.0179(10) -0.0121(12)
N1 0.0711(13) 0.0965(15) 0.0505(11) 0.0042(10) -0.0131(9) -0.0135(11)
N2 0.0793(14) 0.0853(14) 0.0541(11) 0.0044(9) -0.0075(10) -0.0241(11)
N3 0.0703(13) 0.0911(15) 0.0572(11) 0.0031(10) -0.0170(10) -0.0147(11)
C1 0.090(2) 0.0785(17) 0.0464(13) -0.0100(11) -0.0166(13) -0.0095(15)
C2 0.0782(17) 0.0718(16) 0.0500(12) -0.0111(11) -0.0144(12) -0.0073(13)
C3 0.087(2) 0.103(2) 0.0544(14) -0.0164(13) -0.0212(14) -0.0049(16)
C4 0.0791(19) 0.109(2) 0.0782(18) -0.0291(16) -0.0240(16) -0.0080(17)
C5 0.0812(19) 0.0896(19) 0.0747(17) -0.0199(14) -0.0114(14) -0.0215(15)
C6 0.0794(18) 0.0729(16) 0.0658(14) -0.0079(12) -0.0149(13) -0.0162(14)
C7 0.0717(16) 0.0684(15) 0.0551(13) -0.0101(11) -0.0154(12) -0.0105(13)
C8 0.0723(16) 0.0725(16) 0.0516(13) 0.0057(11) -0.0138(12) -0.0204(13)
C9 0.0784(17) 0.0843(18) 0.0610(14) -0.0042(13) -0.0148(13) -0.0138(14)
C10 0.088(2) 0.111(2) 0.0625(16) -0.0133(14) -0.0086(14) -0.0228(18)
C11 0.096(2) 0.114(2) 0.0521(14) 0.0051(14) -0.0206(14) -0.0390(19)
C12 0.0753(17) 0.0858(18) 0.0595(14) 0.0105(12) -0.0219(13) -0.0272(14)
C13 0.0721(16) 0.0767(16) 0.0574(13) 0.0020(11) -0.0158(12) -0.0178(14)
C14 0.090(2) 0.109(3) 0.083(2) 0.000(2) -0.0327(19) -0.019(2)
F1 0.071(3) 0.252(12) 0.096(4) 0.034(4) -0.015(3) -0.033(4)
F2 0.128(6) 0.088(4) 0.392(19) -0.021(8) -0.098(10) -0.017(4)
F3 0.113(4) 0.166(8) 0.088(3) -0.021(3) -0.062(3) 0.000(4)
F1A 0.202(7) 0.112(7) 0.111(4) 0.048(4) -0.036(4) 0.023(6)
F2A 0.080(5) 0.169(8) 0.133(5) -0.010(5) -0.042(3) 0.002(4)
F3A 0.149(8) 0.131(5) 0.49(2) -0.014(12) -0.204(13) -0.036(5)
C15 0.104(2) 0.0773(18) 0.0542(14) -0.0014(12) -0.0008(15) -0.0304(16)
C16 0.0864(19) 0.0691(16) 0.0623(14) -0.0064(12) -0.0026(13) -0.0269(14)
C17 0.106(2) 0.084(2) 0.0732(16) -0.0125(14) 0.0053(17) -0.0371(18)
C18 0.087(2) 0.105(2) 0.101(2) -0.0208(18) 0.0068(18) -0.0382(18)
C19 0.088(2) 0.094(2) 0.097(2) -0.0089(17) -0.0169(17) -0.0277(17)
C20 0.0808(19) 0.0801(18) 0.0764(16) -0.0050(13) -0.0095(15) -0.0233(15)
C21 0.0844(18) 0.0609(15) 0.0604(14) -0.0054(11) -0.0048(13) -0.0226(13)
C22 0.0801(16) 0.0614(14) 0.0526(13) -0.0011(11) -0.0075(11) -0.0140(13)
C23 0.110(2) 0.0795(18) 0.0676(16) -0.0047(13) -0.0134(14) -0.0344(16)
C24 0.149(3) 0.102(2) 0.0595(17) -0.0139(15) -0.0121(17) -0.039(2)
C25 0.146(3) 0.099(2) 0.0538(15) -0.0072(14) 0.0040(17) -0.030(2)
C26 0.101(2) 0.0721(17) 0.0623(16) -0.0031(13) 0.0082(14) -0.0201(15)
C27 0.0812(17) 0.0683(16) 0.0579(14) -0.0070(11) -0.0035(12) -0.0180(14)
C28 0.133(4) 0.109(3) 0.080(2) -0.008(2) 0.028(2) -0.040(3)
F4 0.210(7) 0.113(4) 0.189(8) 0.040(5) -0.042(6) -0.081(4)
F5 0.199(8) 0.222(8) 0.118(5) -0.063(5) 0.086(4) -0.115(7)
F6 0.121(5) 0.237(9) 0.096(5) 0.005(5) -0.007(4) -0.087(6)
F4A 0.36(3) 0.23(2) 0.116(10) 0.052(12) 0.025(12) -0.18(2)
F5A 0.130(10) 0.171(12) 0.31(3) -0.097(18) 0.105(16) -0.057(8)
F6A 0.183(17) 0.177(13) 0.177(17) -0.100(13) 0.097(14) -0.125(13)
C29 0.096(2) 0.0856(19) 0.0479(13) -0.0096(12) -0.0159(14) -0.0073(16)
C30 0.0816(18) 0.0792(17) 0.0518(13) -0.0116(12) -0.0195(12) -0.0128(14)
C31 0.098(2) 0.113(2) 0.0651(16) -0.0054(15) -0.0333(16) -0.0195(18)
C32 0.084(2) 0.137(3) 0.086(2) -0.0073(19) -0.0343(17) -0.027(2)
C33 0.090(2) 0.110(2) 0.0830(18) -0.0095(16) -0.0257(16) -0.0380(17)
C34 0.0882(19) 0.0845(18) 0.0682(15) -0.0038(13) -0.0240(14) -0.0283(15)
C35 0.0733(16) 0.0694(15) 0.0569(13) -0.0102(11) -0.0187(12) -0.0117(13)
C36 0.0688(16) 0.0590(14) 0.0621(14) 0.0010(11) -0.0184(12) -0.0144(12)
C37 0.0695(18) 0.0788(17) 0.0801(17) -0.0075(13) -0.0126(13) -0.0095(14)
C38 0.0708(18) 0.092(2) 0.101(2) -0.0012(16) -0.0310(17) 0.0036(15)
C39 0.081(2) 0.091(2) 0.0831(19) 0.0125(15) -0.0328(16) -0.0126(16)
C40 0.0728(17) 0.0806(17) 0.0655(15) 0.0055(12) -0.0234(13) -0.0210(14)
C41 0.0648(15) 0.0750(16) 0.0657(15) 0.0018(12) -0.0195(12) -0.0126(12)
C42 0.100(3) 0.134(3) 0.0653(19) 0.0076(19) -0.0256(18) -0.044(3)
F7 0.089(3) 0.111(3) 0.103(3) -0.003(2) 0.0042(18) -0.034(2)
F8 0.145(4) 0.100(3) 0.093(3) -0.036(2) 0.019(2) -0.043(3)
F9 0.118(4) 0.349(12) 0.064(3) 0.036(5) -0.037(2) 0.007(6)
F7A 0.120(8) 0.76(4) 0.095(6) 0.012(13) -0.027(5) 0.178(16)
F8A 0.134(7) 0.175(7) 0.089(7) -0.060(5) -0.016(5) -0.035(5)
F9A 0.52(3) 0.41(2) 0.108(7) -0.016(10) 0.040(13) -0.37(2)

loop_
_atom_type_symbol
_atom_type_description
_atom_type_scat_dispersion_real
_atom_type_scat_dispersion_imag
_atom_type_scat_source
C C 0.0181 0.0091 'International Tables Vol C Tables 4.2.6.8 and 6.1.1.4'
H H 0.0000 0.0000 'International Tables Vol C Tables 4.2.6.8 and 6.1.1.4'
N N 0.0311 0.0180 'International Tables Vol C Tables 4.2.6.8 and 6.1.1.4'
O O 0.0492 0.0322 'International Tables Vol C Tables 4.2.6.8 and 6.1.1.4'
F F 0.0727 0.0534 'International Tables Vol C Tables 4.2.6.8 and 6.1.1.4'

loop_
_geom_angle_atom_site_label_1
_geom_angle_atom_site_label_2
_geom_angle_atom_site_label_3
_geom_angle
C7 N1 C8 126.6(2)
C21 N2 C22 127.4(2)
C35 N3 C36 130.1(2)
O1 C1 O2 120.6(2)
O1 C1 C2 124.6(2)
O2 C1 C2 114.9(3)
C3 C2 C7 118.6(2)
C3 C2 C1 119.0(2)
C7 C2 C1 122.3(2)
C4 C3 C2 122.1(2)
C3 C4 C5 119.0(3)
C6 C5 C4 120.2(3)
C5 C6 C7 121.9(2)
N1 C7 C6 121.2(2)
N1 C7 C2 120.7(2)
C6 C7 C2 118.1(2)
C9 C8 C13 119.1(2)
C9 C8 N1 122.2(2)
C13 C8 N1 118.6(2)
C10 C9 C8 120.5(2)
C11 C10 C9 120.4(3)
C10 C11 C12 119.4(2)
C11 C12 C13 120.5(2)
C11 C12 C14 119.3(2)
C13 C12 C14 120.2(3)
C12 C13 C8 120.1(2)
F1A C14 F3A 113.2(7)
F1A C14 F2A 100.7(5)
F3A C14 F2A 101.2(7)
F1A C14 F2 41.1(6)
F3A C14 F2 131.0(5)
F2A C14 F2 62.0(5)
F1A C14 F3 71.4(5)
F3A C14 F3 47.9(9)
F2A C14 F3 132.3(5)
F2 C14 F3 107.6(6)
F1A C14 F1 132.3(6)
F3A C14 F1 59.0(7)
F2A C14 F1 46.3(4)
F2 C14 F1 104.5(5)
F3 C14 F1 104.1(5)
F1A C14 C12 113.0(4)
F3A C14 C12 113.7(4)
F2A C14 C12 113.7(4)
F2 C14 C12 115.1(4)
F3 C14 C12 112.4(4)
F1 C14 C12 112.3(4)
O3 C15 O4 120.7(3)
O3 C15 C16 124.5(2)
O4 C15 C16 114.9(3)
C17 C16 C21 118.6(3)
C17 C16 C15 118.9(2)
C21 C16 C15 122.5(2)
C18 C17 C16 122.2(3)
C17 C18 C19 118.7(3)
C20 C19 C18 121.2(3)
C19 C20 C21 121.3(3)
N2 C21 C20 121.2(2)
N2 C21 C16 120.9(2)
C20 C21 C16 117.9(2)
C27 C22 C23 119.2(2)
C27 C22 N2 118.4(2)
C23 C22 N2 122.3(2)
C24 C23 C22 119.7(3)
C25 C24 C23 121.0(3)
C24 C25 C26 119.5(3)
C27 C26 C25 120.1(3)
C27 C26 C28 120.2(3)
C25 C26 C28 119.7(3)
C26 C27 C22 120.5(2)
F6A C28 F4A 107.3(14)
F6A C28 F6 25.4(13)
F4A C28 F6 122.2(12)
F6A C28 F5 125.2(12)
F4A C28 F5 71.1(15)
F6 C28 F5 107.6(7)
F6A C28 F4 81.8(12)
F4A C28 F4 36.9(13)
F6 C28 F4 105.2(6)
F5 C28 F4 107.5(8)
F6A C28 F5A 99.3(14)
F4A C28 F5A 99.1(14)
F6 C28 F5A 76.8(17)
F5 C28 F5A 33.8(19)
F4 C28 F5A 130.2(11)
F6A C28 C26 115.5(9)
F4A C28 C26 118.8(11)
F6 C28 C26 114.9(5)
F5 C28 C26 111.4(7)
F4 C28 C26 109.8(6)
F5A C28 C26 114.0(10)
O5 C29 O6 120.3(3)
O5 C29 C30 123.7(2)
O6 C29 C30 116.0(3)
C31 C30 C35 119.5(2)
C31 C30 C29 118.6(2)
C35 C30 C29 121.9(2)
C32 C31 C30 121.4(3)
C33 C32 C31 118.9(3)
C34 C33 C32 121.3(3)
C33 C34 C35 121.3(2)
N3 C35 C34 122.0(2)
N3 C35 C30 120.4(2)
C34 C35 C30 117.6(2)
C41 C36 C37 118.5(2)
C41 C36 N3 124.3(2)
C37 C36 N3 117.0(2)
C38 C37 C36 120.5(2)
C39 C38 C37 120.9(3)
C38 C39 C40 118.6(2)
C39 C40 C41 121.2(2)
C39 C40 C42 120.8(2)
C41 C40 C42 118.0(2)
C36 C41 C40 120.3(2)
F7A C42 F8A 105.0(7)
F7A C42 F9 121.1(7)
F8A C42 F9 30.0(6)
F7A C42 F9A 113.8(9)
F8A C42 F9A 99.9(7)
F9 C42 F9A 70.3(7)
F7A C42 F7 74.4(9)
F8A C42 F7 129.3(7)
F9 C42 F7 106.0(5)
F9A C42 F7 43.6(10)
F7A C42 F8 27.9(9)
F8A C42 F8 84.9(6)
F9 C42 F8 109.8(5)
F9A C42 F8 137.7(10)
F7 C42 F8 102.0(4)
F7A C42 C40 119.6(6)
F8A C42 C40 111.4(6)
F9 C42 C40 114.3(5)
F9A C42 C40 105.5(7)
F7 C42 C40 112.1(3)
F8 C42 C40 111.8(3)

loop_
_geom_bond_atom_site_label_1
_geom_bond_atom_site_label_2
_geom_bond_distance
O1 C1 1.240(3)
O2 C1 1.321(3)
O3 C15 1.236(3)
O4 C15 1.319(3)
O5 C29 1.247(3)
O6 C29 1.316(3)
N1 C7 1.377(3)
N1 C8 1.409(3)
N2 C21 1.374(3)
N2 C22 1.404(3)
N3 C35 1.365(3)
N3 C36 1.407(3)
C1 C2 1.460(4)
C2 C3 1.392(3)
C2 C7 1.411(3)
C3 C4 1.366(4)
C4 C5 1.384(4)
C5 C6 1.365(3)
C6 C7 1.392(3)
C8 C9 1.378(3)
C8 C13 1.385(3)
C9 C10 1.376(3)
C10 C11 1.373(4)
C11 C12 1.377(4)
C12 C13 1.378(3)
C12 C14 1.494(4)
C14 F1A 1.269(6)
C14 F3A 1.274(6)
C14 F2A 1.300(6)
C14 F2 1.304(5)
C14 F3 1.307(5)
C14 F1 1.319(5)
C15 C16 1.457(4)
C16 C17 1.401(4)
C16 C21 1.412(3)
C17 C18 1.368(4)
C18 C19 1.373(4)
C19 C20 1.368(4)
C20 C21 1.400(3)
C22 C27 1.377(3)
C22 C23 1.385(3)
C23 C24 1.382(4)
C24 C25 1.360(4)
C25 C26 1.382(4)
C26 C27 1.376(3)
C26 C28 1.486(5)
C28 F6A 1.265(14)
C28 F4A 1.271(14)
C28 F6 1.303(8)
C28 F5 1.310(9)
C28 F4 1.323(8)
C28 F5A 1.332(15)
C29 C30 1.459(4)
C30 C31 1.396(4)
C30 C35 1.415(3)
C31 C32 1.374(4)
C32 C33 1.372(4)
C33 C34 1.370(4)
C34 C35 1.397(3)
C36 C41 1.372(3)
C36 C37 1.384(3)
C37 C38 1.376(3)
C38 C39 1.365(4)
C39 C40 1.368(4)
C40 C41 1.381(3)
C40 C42 1.510(4)
C42 F7A 1.252(6)
C42 F8A 1.279(5)
C42 F9 1.282(4)
C42 F9A 1.295(6)
C42 F7 1.319(4)
C42 F8 1.337(4)

loop_
_geom_hbond_atom_site_label_D
_geom_hbond_atom_site_label_H
_geom_hbond_atom_site_label_A
_geom_hbond_distance_DH
_geom_hbond_distance_HA
_geom_hbond_distance_DA
_geom_hbond_angle_DHA
_geom_hbond_site_symmetry_A
N1 H1A O1 0.86 2.05 2.694(2) 130.9 .
N2 H2A O3 0.86 2.02 2.701(2) 135.0 .
N3 H3B O5 0.86 1.97 2.648(2) 135.3 .
O2 H2 O5 1.02(4) 1.61(4) 2.629(3) 179(3) .
O4 H4 O3 1.01(5) 1.68(5) 2.688(3) 176(4) 2_665
O6 H6 O1 0.98(4) 1.72(4) 2.697(3) 175(4) .
